data_7002087
loop_
_publ_author_name
'Panzner, Matthew J.'
'Hindi, Khadijah M.'
'Wright, Brian D.'
'Taylor, Jane B.'
'Han, Daniel S.'
'Youngs, Wiley J.'
'Cannon, Carolyn L.'

_publ_section_title
;
 A theobromine derived silver N-heterocyclic carbene: synthesis,
 characterization, and antimicrobial efficacy studies on cystic
 fibrosis relevant pathogens
;
_journal_coden_ASTM DTARAF
_journal_issue 35
_journal_name_full 'Dalton Transactions'
_journal_page_first 7308
_journal_page_last 7313
_journal_paper_doi 10.1039/b907726j
_journal_year 2009
_chemical_formula_moiety 'C12 H17 Ag N4 O5'
_chemical_formula_sum 'C12 H17 Ag N4 O5'
_chemical_formula_weight 405.17
_chemical_name_common
;
1-(2-hydroxyethyl)-3,7,9-trimethylxanthin-8-ylidene silver acetate
;
_space_group_IT_number 15
_symmetry_cell_setting monoclinic
_symmetry_space_group_name_Hall '-C 2yc'
_symmetry_space_group_name_H-M 'C 1 2/c 1'
_atom_sites_solution_hydrogens geom
_atom_sites_solution_primary direct
_atom_sites_solution_secondary difmap
_audit_creation_method SHELXL-97
_cell_angle_alpha 90.00
_cell_angle_beta 94.104(2)
_cell_angle_gamma 90.00
_cell_formula_units_Z 8
_cell_length_a 23.896(3)
_cell_length_b 8.2797(11)
_cell_length_c 14.8598(19)
_cell_measurement_reflns_used 2602
_cell_measurement_temperature 100(2)
_cell_measurement_theta_max 25.77
_cell_measurement_theta_min 2.60
_cell_volume 2932.5(7)
_computing_cell_refinement 'Bruker SMART'
_computing_data_collection 'Bruker SMART'
_computing_data_reduction 'Bruker SAINT'
_computing_molecular_graphics 'Bruker SHELXTL'
_computing_publication_material 'Bruker SHELXTL'
_computing_structure_refinement 'SHELXL-97 (Sheldrick, 2008)'
_computing_structure_solution 'SHELXS-97 (Sheldrick, 2008)'
_diffrn_ambient_temperature 100(2)
_diffrn_measured_fraction_theta_full 1.000
_diffrn_measured_fraction_theta_max 1.000
_diffrn_measurement_device_type 'CCD area detector'
_diffrn_measurement_method 'phi and omega scans'
_diffrn_radiation_monochromator graphite
_diffrn_radiation_source 'fine-focus sealed tube'
_diffrn_radiation_type MoK\a
_diffrn_radiation_wavelength 0.71073
_diffrn_reflns_av_R_equivalents 0.0476
_diffrn_reflns_av_sigmaI/netI 0.0450
_diffrn_reflns_limit_h_max 29
_diffrn_reflns_limit_h_min -29
_diffrn_reflns_limit_k_max 10
_diffrn_reflns_limit_k_min -10
_diffrn_reflns_limit_l_max 18
_diffrn_reflns_limit_l_min -18
_diffrn_reflns_number 11365
_diffrn_reflns_theta_full 26.30
_diffrn_reflns_theta_max 26.30
_diffrn_reflns_theta_min 1.71
_exptl_absorpt_coefficient_mu 1.405
_exptl_absorpt_correction_T_max 0.9081
_exptl_absorpt_correction_T_min 0.5834
_exptl_absorpt_correction_type multi-scan
_exptl_absorpt_process_details SADABS
_exptl_crystal_density_diffrn 1.835
_exptl_crystal_density_meas ?
_exptl_crystal_density_method .
_exptl_crystal_F_000 1632
_exptl_crystal_size_max 0.43
_exptl_crystal_size_mid 0.08
_exptl_crystal_size_min 0.07
_refine_diff_density_max 1.160
_refine_diff_density_min -0.662
_refine_diff_density_rms 0.122
_refine_ls_extinction_method none
_refine_ls_goodness_of_fit_ref 1.002
_refine_ls_hydrogen_treatment constr
_refine_ls_matrix_type full
_refine_ls_number_parameters 204
_refine_ls_number_reflns 2985
_refine_ls_number_restraints 0
_refine_ls_restrained_S_all 1.002
_refine_ls_R_factor_all 0.0528
_refine_ls_R_factor_gt 0.0388
_refine_ls_shift/su_max 0.016
_refine_ls_shift/su_mean 0.001
_refine_ls_structure_factor_coef Fsqd
_refine_ls_weighting_details 'calc w=1/[\s^2^(Fo^2^)+(0.0509P)^2^+4.6727P] where P=(Fo^2^+2Fc^2^)/3'
_refine_ls_weighting_scheme calc
_refine_ls_wR_factor_gt 0.0904
_refine_ls_wR_factor_ref 0.0974
_reflns_number_gt 2407
_reflns_number_total 2985
_reflns_threshold_expression >2sigma(I)
_cod_data_source_file B907726J.txt
_cod_data_source_block SCC8
_cod_depositor_comments
;
The following automatic conversions were performed:
'_symmetry_cell_setting' value 'Monoclinic' changed to 'monoclinic'
according to '/home/saulius/struct/CIF-dictionaries/cif_core.dic'
dictionary named 'cif_core.dic' version 2.4.1 from 2010-06-29.

Automatic conversion script
Id: cif_fix_enum 1527 2010-12-29 10:47:43Z saulius 
;
_cod_original_sg_symbol_H-M C2/c
_cod_database_code 7002087

loop_
_symmetry_equiv_pos_as_xyz
'x, y, z'
'-x, y, -z+1/2'
'x+1/2, y+1/2, z'
'-x+1/2, y+1/2, -z+1/2'
'-x, -y, -z'
'x, -y, z-1/2'
'-x+1/2, -y+1/2, -z'
'x+1/2, -y+1/2, z-1/2'

loop_
_atom_site_label
_atom_site_type_symbol
_atom_site_fract_x
_atom_site_fract_y
_atom_site_fract_z
_atom_site_U_iso_or_equiv
_atom_site_adp_type
_atom_site_occupancy
_atom_site_symmetry_multiplicity
_atom_site_calc_flag
_atom_site_refinement_flags
_atom_site_disorder_assembly
_atom_site_disorder_group
Ag1 Ag -0.056017(12) 0.49034(3) 0.052592(19) 0.02372(12) Uani 1 1 d . . .
O1 O 0.22070(12) 0.4522(3) 0.3583(2) 0.0324(7) Uani 1 1 d . . .
O2 O 0.12159(11) 0.1138(3) 0.48671(19) 0.0312(7) Uani 1 1 d . . .
H2 H 0.1191 0.0126 0.4866 0.047 Uiso 1 1 calc R . .
O3 O 0.10510(12) 0.0352(3) 0.26262(19) 0.0265(6) Uani 1 1 d . . .
O4 O -0.13135(12) 0.5299(3) -0.02829(19) 0.0289(6) Uani 1 1 d . . .
O5 O -0.11528(13) 0.7813(3) 0.01889(19) 0.0365(7) Uani 1 1 d . . .
N1 N 0.03414(12) 0.2888(3) 0.1590(2) 0.0194(7) Uani 1 1 d . . .
N2 N 0.05316(13) 0.5451(4) 0.1742(2) 0.0200(7) Uani 1 1 d . . .
N3 N 0.14276(14) 0.5192(3) 0.2693(2) 0.0214(7) Uani 1 1 d . . .
N4 N 0.16032(13) 0.2472(4) 0.3164(2) 0.0230(7) Uani 1 1 d . . .
C1 C 0.01551(16) 0.4352(5) 0.1338(2) 0.0212(8) Uani 1 1 d . . .
C2 C 0.09559(16) 0.4625(4) 0.2214(2) 0.0206(8) Uani 1 1 d . . .
C3 C 0.17736(16) 0.4103(4) 0.3178(3) 0.0248(8) Uani 1 1 d . . .
C4 C 0.11526(15) 0.1811(4) 0.2634(3) 0.0215(8) Uani 1 1 d . . .
C5 C 0.08327(15) 0.3018(4) 0.2140(2) 0.0189(8) Uani 1 1 d . . .
C6 C 0.00950(16) 0.1368(4) 0.1237(3) 0.0249(9) Uani 1 1 d . . .
H6A H -0.0269 0.1588 0.0916 0.037 Uiso 1 1 calc R . .
H6B H 0.0044 0.0627 0.1739 0.037 Uiso 1 1 calc R . .
H6C H 0.0346 0.0875 0.0822 0.037 Uiso 1 1 calc R . .
C7 C 0.04792(17) 0.7198(4) 0.1574(3) 0.0287(9) Uani 1 1 d . . .
H7A H 0.0546 0.7784 0.2145 0.043 Uiso 1 1 calc R . .
H7B H 0.0101 0.7440 0.1311 0.043 Uiso 1 1 calc R . .
H7C H 0.0756 0.7535 0.1155 0.043 Uiso 1 1 calc R . .
C8 C 0.16224(18) 0.6882(4) 0.2653(3) 0.0308(10) Uani 1 1 d . . .
H8A H 0.1591 0.7255 0.2025 0.046 Uiso 1 1 calc R . .
H8B H 0.2015 0.6947 0.2891 0.046 Uiso 1 1 calc R . .
H8C H 0.1391 0.7566 0.3016 0.046 Uiso 1 1 calc R . .
C9 C 0.19447(16) 0.1386(4) 0.3787(3) 0.0260(9) Uani 1 1 d . . .
H9A H 0.2348 0.1640 0.3756 0.031 Uiso 1 1 calc R . .
H9B H 0.1885 0.0249 0.3597 0.031 Uiso 1 1 calc R . .
C10 C 0.17811(16) 0.1595(4) 0.4757(3) 0.0265(9) Uani 1 1 d . . .
H10A H 0.2034 0.0932 0.5164 0.032 Uiso 1 1 calc R . .
H10B H 0.1834 0.2740 0.4937 0.032 Uiso 1 1 calc R . .
C11 C -0.14362(17) 0.6796(5) -0.0265(3) 0.0310(10) Uani 1 1 d . . .
C12 C -0.19562(19) 0.7310(7) -0.0838(3) 0.0514(14) Uani 1 1 d . . .
H12A H -0.2278 0.7335 -0.0465 0.077 Uiso 1 1 calc R . .
H12B H -0.2029 0.6539 -0.1332 0.077 Uiso 1 1 calc R . .
H12C H -0.1897 0.8388 -0.1086 0.077 Uiso 1 1 calc R . .

loop_
_atom_site_aniso_label
_atom_site_aniso_U_11
_atom_site_aniso_U_22
_atom_site_aniso_U_33
_atom_site_aniso_U_23
_atom_site_aniso_U_13
_atom_site_aniso_U_12
Ag1 0.02428(19) 0.02358(18) 0.02234(19) 0.00153(12) -0.00497(12) 0.00334(12)
O1 0.0293(16) 0.0238(14) 0.0414(17) 0.0054(13) -0.0164(14) -0.0058(12)
O2 0.0291(16) 0.0290(15) 0.0344(16) 0.0004(13) -0.0044(13) -0.0009(12)
O3 0.0305(16) 0.0166(13) 0.0308(16) 0.0013(11) -0.0091(12) -0.0023(11)
O4 0.0235(15) 0.0328(16) 0.0293(16) 0.0033(12) -0.0049(12) 0.0025(12)
O5 0.0432(19) 0.0309(16) 0.0344(17) -0.0027(13) -0.0047(14) 0.0124(14)
N1 0.0200(17) 0.0179(15) 0.0195(16) -0.0010(12) -0.0038(13) -0.0006(12)
N2 0.0252(18) 0.0159(14) 0.0184(16) 0.0003(13) -0.0013(13) 0.0030(12)
N3 0.0224(17) 0.0152(15) 0.0260(18) 0.0004(12) -0.0030(14) -0.0021(12)
N4 0.0247(18) 0.0155(15) 0.0272(18) 0.0018(13) -0.0077(14) -0.0008(13)
C1 0.024(2) 0.0226(18) 0.0162(18) 0.0007(15) -0.0005(15) 0.0028(16)
C2 0.024(2) 0.0186(17) 0.0183(19) -0.0011(15) -0.0016(15) 0.0036(15)
C3 0.023(2) 0.0211(19) 0.030(2) 0.0017(16) -0.0059(17) -0.0042(16)
C4 0.021(2) 0.0201(18) 0.023(2) -0.0021(15) -0.0009(16) -0.0007(15)
C5 0.021(2) 0.0170(17) 0.0179(19) -0.0031(14) -0.0044(15) -0.0015(14)
C6 0.028(2) 0.0185(18) 0.028(2) -0.0010(16) -0.0044(17) -0.0024(16)
C7 0.037(2) 0.0153(18) 0.032(2) -0.0013(16) -0.0090(19) 0.0035(16)
C8 0.033(2) 0.0154(18) 0.042(3) 0.0027(17) -0.0093(19) -0.0061(17)
C9 0.024(2) 0.0179(18) 0.034(2) 0.0021(16) -0.0116(17) 0.0029(15)
C10 0.027(2) 0.0195(18) 0.031(2) 0.0017(16) -0.0118(18) 0.0001(16)
C11 0.028(2) 0.040(2) 0.025(2) 0.0065(19) 0.0047(18) 0.0130(19)
C12 0.036(3) 0.084(4) 0.034(3) 0.006(3) 0.001(2) 0.034(3)

loop_
_atom_type_symbol
_atom_type_description
_atom_type_scat_dispersion_real
_atom_type_scat_dispersion_imag
_atom_type_scat_source
C C 0.0033 0.0016 'International Tables Vol C Tables 4.2.6.8 and 6.1.1.4'
H H 0.0000 0.0000 'International Tables Vol C Tables 4.2.6.8 and 6.1.1.4'
Ag Ag -0.8971 1.1015 'International Tables Vol C Tables 4.2.6.8 and 6.1.1.4'
N N 0.0061 0.0033 'International Tables Vol C Tables 4.2.6.8 and 6.1.1.4'
O O 0.0106 0.0060 'International Tables Vol C Tables 4.2.6.8 and 6.1.1.4'

loop_
_geom_angle_atom_site_label_1
_geom_angle_atom_site_label_2
_geom_angle_atom_site_label_3
_geom_angle
_geom_angle_site_symmetry_1
_geom_angle_site_symmetry_3
_geom_angle_publ_flag
C1 Ag1 O4 175.86(12) . . ?
C1 Ag1 Ag1 67.13(10) . 5_565 ?
O4 Ag1 Ag1 114.97(8) . 5_565 ?
C10 O2 H2 109.5 . . ?
C11 O4 Ag1 109.0(3) . . ?
C1 N1 C5 110.2(3) . . ?
C1 N1 C6 124.1(3) . . ?
C5 N1 C6 125.3(3) . . ?
C2 N2 C1 109.1(3) . . ?
C2 N2 C7 128.8(3) . . ?
C1 N2 C7 121.9(3) . . ?
C2 N3 C3 118.9(3) . . ?
C2 N3 C8 123.6(3) . . ?
C3 N3 C8 117.3(3) . . ?
C4 N4 C3 126.3(3) . . ?
C4 N4 C9 118.6(3) . . ?
C3 N4 C9 115.1(3) . . ?
N1 C1 N2 106.4(3) . . ?
N1 C1 Ag1 127.4(3) . . ?
N2 C1 Ag1 126.2(3) . . ?
C5 C2 N2 107.3(3) . . ?
C5 C2 N3 122.7(3) . . ?
N2 C2 N3 130.0(3) . . ?
O1 C3 N3 121.9(3) . . ?
O1 C3 N4 121.1(3) . . ?
N3 C3 N4 117.0(3) . . ?
O3 C4 N4 122.1(3) . . ?
O3 C4 C5 125.7(3) . . ?
N4 C4 C5 112.2(3) . . ?
C2 C5 N1 107.0(3) . . ?
C2 C5 C4 122.4(3) . . ?
N1 C5 C4 130.4(3) . . ?
N1 C6 H6A 109.5 . . ?
N1 C6 H6B 109.5 . . ?
H6A C6 H6B 109.5 . . ?
N1 C6 H6C 109.5 . . ?
H6A C6 H6C 109.5 . . ?
H6B C6 H6C 109.5 . . ?
N2 C7 H7A 109.5 . . ?
N2 C7 H7B 109.5 . . ?
H7A C7 H7B 109.5 . . ?
N2 C7 H7C 109.5 . . ?
H7A C7 H7C 109.5 . . ?
H7B C7 H7C 109.5 . . ?
N3 C8 H8A 109.5 . . ?
N3 C8 H8B 109.5 . . ?
H8A C8 H8B 109.5 . . ?
N3 C8 H8C 109.5 . . ?
H8A C8 H8C 109.5 . . ?
H8B C8 H8C 109.5 . . ?
N4 C9 C10 110.6(3) . . ?
N4 C9 H9A 109.5 . . ?
C10 C9 H9A 109.5 . . ?
N4 C9 H9B 109.5 . . ?
C10 C9 H9B 109.5 . . ?
H9A C9 H9B 108.1 . . ?
O2 C10 C9 112.7(3) . . ?
O2 C10 H10A 109.0 . . ?
C9 C10 H10A 109.0 . . ?
O2 C10 H10B 109.0 . . ?
C9 C10 H10B 109.0 . . ?
H10A C10 H10B 107.8 . . ?
O5 C11 O4 123.4(4) . . ?
O5 C11 C12 120.4(4) . . ?
O4 C11 C12 116.2(4) . . ?
C11 C12 H12A 109.5 . . ?
C11 C12 H12B 109.5 . . ?
H12A C12 H12B 109.5 . . ?
C11 C12 H12C 109.5 . . ?
H12A C12 H12C 109.5 . . ?
H12B C12 H12C 109.5 . . ?

loop_
_geom_bond_atom_site_label_1
_geom_bond_atom_site_label_2
_geom_bond_distance
_geom_bond_site_symmetry_2
_geom_bond_publ_flag
Ag1 C1 2.072(4) . ?
Ag1 O4 2.117(3) . ?
Ag1 Ag1 3.1992(7) 5_565 ?
O1 C3 1.210(4) . ?
O2 C10 1.423(4) . ?
O2 H2 0.8400 . ?
O3 C4 1.232(4) . ?
O4 C11 1.274(5) . ?
O5 C11 1.248(5) . ?
N1 C1 1.335(5) . ?
N1 C5 1.386(5) . ?
N1 C6 1.470(4) . ?
N2 C2 1.374(5) . ?
N2 C1 1.386(5) . ?
N2 C7 1.472(5) . ?
N3 C2 1.372(5) . ?
N3 C3 1.390(5) . ?
N3 C8 1.477(4) . ?
N4 C4 1.399(5) . ?
N4 C3 1.411(5) . ?
N4 C9 1.491(4) . ?
C2 C5 1.365(5) . ?
C4 C5 1.429(5) . ?
C6 H6A 0.9800 . ?
C6 H6B 0.9800 . ?
C6 H6C 0.9800 . ?
C7 H7A 0.9800 . ?
C7 H7B 0.9800 . ?
C7 H7C 0.9800 . ?
C8 H8A 0.9800 . ?
C8 H8B 0.9800 . ?
C8 H8C 0.9800 . ?
C9 C10 1.530(5) . ?
C9 H9A 0.9900 . ?
C9 H9B 0.9900 . ?
C10 H10A 0.9900 . ?
C10 H10B 0.9900 . ?
C11 C12 1.516(6) . ?
C12 H12A 0.9800 . ?
C12 H12B 0.9800 . ?
C12 H12C 0.9800 . ?

loop_
_geom_torsion_atom_site_label_1
_geom_torsion_atom_site_label_2
_geom_torsion_atom_site_label_3
_geom_torsion_atom_site_label_4
_geom_torsion
_geom_torsion_site_symmetry_1
_geom_torsion_site_symmetry_2
_geom_torsion_site_symmetry_3
_geom_torsion_site_symmetry_4
_geom_torsion_publ_flag
Ag1 Ag1 O4 C11 -91.7(3) 5_565 . . . ?
C5 N1 C1 N2 -0.5(4) . . . . ?
C6 N1 C1 N2 -173.6(3) . . . . ?
C5 N1 C1 Ag1 -179.6(3) . . . . ?
C6 N1 C1 Ag1 7.4(5) . . . . ?
C2 N2 C1 N1 1.9(4) . . . . ?
C7 N2 C1 N1 176.4(3) . . . . ?
C2 N2 C1 Ag1 -179.0(3) . . . . ?
C7 N2 C1 Ag1 -4.5(5) . . . . ?
Ag1 Ag1 C1 N1 -101.4(3) 5_565 . . . ?
Ag1 Ag1 C1 N2 79.7(3) 5_565 . . . ?
C1 N2 C2 C5 -2.6(4) . . . . ?
C7 N2 C2 C5 -176.6(4) . . . . ?
C1 N2 C2 N3 177.7(4) . . . . ?
C7 N2 C2 N3 3.7(7) . . . . ?
C3 N3 C2 C5 -4.9(6) . . . . ?
C8 N3 C2 C5 168.8(4) . . . . ?
C3 N3 C2 N2 174.7(4) . . . . ?
C8 N3 C2 N2 -11.6(6) . . . . ?
C2 N3 C3 O1 176.9(4) . . . . ?
C8 N3 C3 O1 2.8(6) . . . . ?
C2 N3 C3 N4 -1.9(5) . . . . ?
C8 N3 C3 N4 -175.9(3) . . . . ?
C4 N4 C3 O1 -171.4(4) . . . . ?
C9 N4 C3 O1 8.9(6) . . . . ?
C4 N4 C3 N3 7.4(6) . . . . ?
C9 N4 C3 N3 -172.3(3) . . . . ?
C3 N4 C4 O3 175.9(4) . . . . ?
C9 N4 C4 O3 -4.4(6) . . . . ?
C3 N4 C4 C5 -5.4(5) . . . . ?
C9 N4 C4 C5 174.3(3) . . . . ?
N2 C2 C5 N1 2.2(4) . . . . ?
N3 C2 C5 N1 -178.1(3) . . . . ?
N2 C2 C5 C4 -172.8(3) . . . . ?
N3 C2 C5 C4 6.9(6) . . . . ?
C1 N1 C5 C2 -1.1(4) . . . . ?
C6 N1 C5 C2 171.9(3) . . . . ?
C1 N1 C5 C4 173.4(4) . . . . ?
C6 N1 C5 C4 -13.7(6) . . . . ?
O3 C4 C5 C2 176.9(4) . . . . ?
N4 C4 C5 C2 -1.7(5) . . . . ?
O3 C4 C5 N1 3.2(7) . . . . ?
N4 C4 C5 N1 -175.5(4) . . . . ?
C4 N4 C9 C10 -101.8(4) . . . . ?
C3 N4 C9 C10 77.9(4) . . . . ?
N4 C9 C10 O2 63.4(4) . . . . ?
Ag1 O4 C11 O5 -1.9(5) . . . . ?
Ag1 O4 C11 C12 177.9(3) . . . . ?
